data_4320727
loop_
_publ_author_name
'Piotr Kaszynski'
'Serhii Pakhomov'
'Kris F. Tesh'
'Victor G. Young'

_publ_section_title
;
 Carborane-Containing Liquid Crystals: Synthesis and Structural,
 Conformational, Thermal, and Spectroscopic Characterization of Diheptyl
 and Diheptynyl Derivatives of p-Carboranes
;
_journal_name_full 'Inorganic Chemistry'
_journal_page_first 6622
_journal_page_last 6631
_journal_paper_doi 10.1021/ic010663x
_journal_volume 40
_journal_year 2001
_chemical_compound_source 'Prof. P. Kaszynski - Vanderbilt University'
_chemical_formula_sum 'C18 H42 B20'
_chemical_formula_weight 474.72
_chemical_name_common 97332
_chemical_name_systematic
;
  ?
;
_space_group_IT_number 2
_symmetry_cell_setting triclinic
_symmetry_space_group_name_Hall '-P 1'
_symmetry_space_group_name_H-M 'P -1'
_atom_sites_solution_hydrogens geom
_atom_sites_solution_primary direct
_atom_sites_solution_secondary difmap
_audit_creation_method SHELXL
_cell_angle_alpha 82.853(2)
_cell_angle_beta 73.175(2)
_cell_angle_gamma 81.912(1)
_cell_formula_units_Z 1
_cell_length_a 7.2459(5)
_cell_length_b 10.1073(7)
_cell_length_c 10.7941(8)
_cell_measurement_temperature 173(2)
_cell_volume 746.23(9)
_computing_structure_refinement 'SHELXL-93 (Sheldrick, 1993)'
_computing_structure_solution 'SHELXS-86 (Sheldrick, 1990)'
_diffrn_ambient_temperature 173(2)
_diffrn_radiation_monochromator graphite
_diffrn_radiation_source 'fine-focus sealed tube'
_diffrn_radiation_type MoK\a
_diffrn_radiation_wavelength 0.71073
_diffrn_reflns_av_R_equivalents 0.0153
_diffrn_reflns_av_sigmaI/netI 0.0323
_diffrn_reflns_limit_h_max 8
_diffrn_reflns_limit_h_min -8
_diffrn_reflns_limit_k_max 12
_diffrn_reflns_limit_k_min -11
_diffrn_reflns_limit_l_max 12
_diffrn_reflns_limit_l_min 0
_diffrn_reflns_number 3752
_diffrn_reflns_theta_max 25.14
_diffrn_reflns_theta_min 1.98
_exptl_absorpt_coefficient_mu 0.049
_exptl_absorpt_correction_T_max 1.000
_exptl_absorpt_correction_T_min 0.769
_exptl_absorpt_correction_type 'SADABS (Sheldrick, 1996)'
_exptl_crystal_colour Colorless
_exptl_crystal_density_diffrn 1.056
_exptl_crystal_description Block
_exptl_crystal_F_000 250
_exptl_crystal_size_max 0.40
_exptl_crystal_size_mid 0.25
_exptl_crystal_size_min 0.25
_refine_diff_density_max 0.260
_refine_diff_density_min -0.213
_refine_diff_density_rms 0.037
_refine_ls_extinction_coef 0.0005(55)
_refine_ls_extinction_expression Fc^*^=kFc[1+0.001xFc^2^\l^3^/sin(2\q)]^-1/4^
_refine_ls_extinction_method SHELXL
_refine_ls_goodness_of_fit_all 1.076
_refine_ls_goodness_of_fit_obs 1.140
_refine_ls_matrix_type full
_refine_ls_number_parameters 174
_refine_ls_number_reflns 2567
_refine_ls_number_restraints 0
_refine_ls_restrained_S_all 1.076
_refine_ls_restrained_S_obs 1.140
_refine_ls_R_factor_all 0.0580
_refine_ls_R_factor_obs 0.0476
_refine_ls_shift/esd_max 0.000
_refine_ls_shift/esd_mean 0.000
_refine_ls_structure_factor_coef Fsqd
_refine_ls_weighting_details 'w=1/[\s^2^(Fo^2^)+(0.0820P)^2^+0.0958P] where P=(Fo^2^+2Fc^2^)/3'
_refine_ls_weighting_scheme calc
_refine_ls_wR_factor_all 0.1392
_refine_ls_wR_factor_obs 0.1320
_reflns_number_observed 2089
_reflns_number_total 2567
_reflns_observed_criterion >2sigma(I)
_cod_data_source_file ic010663x_4.cif
_cod_data_source_block 97332
_cod_depositor_comments
;
The following automatic conversions were performed:

'_symmetry_cell_setting' value 'Triclinic' changed to 'triclinic'
according to the built-in table from CIF Core dictionary named
'cif_core.dic' version 2.4.1 from 2010-06-29.

Automatic conversion script
Id: cif_fix_values 1646 2011-03-28 12:23:43Z adriana 

The following automatic conversions were performed:

'_refine_ls_weighting_scheme' value 'calc
w=1/[\s^2^(Fo^2^)+(0.0820P)^2^+0.0958P] where P=(Fo^2^+2Fc^2^)/3' was
changed to 'calc'. New tag '_refine_ls_weighting_details' was
created. The value of the new tag was set to
'w=1/[\s^2^(Fo^2^)+(0.0820P)^2^+0.0958P] where P=(Fo^2^+2Fc^2^)/3'.

Automatic conversion script
Id: cif_fix_values 3143 2015-03-26 13:38:13Z robertas 
;
_cod_database_code 4320727

loop_
_symmetry_equiv_pos_as_xyz
'x, y, z'
'-x, -y, -z'

loop_
_atom_site_aniso_label
_atom_site_aniso_U_11
_atom_site_aniso_U_22
_atom_site_aniso_U_33
_atom_site_aniso_U_23
_atom_site_aniso_U_13
_atom_site_aniso_U_12
C1 0.0212(7) 0.0216(7) 0.0231(7) -0.0030(5) -0.0042(5) -0.0017(5)
C2 0.0320(8) 0.0256(7) 0.0279(7) -0.0060(6) -0.0088(6) -0.0018(6)
C3 0.0362(8) 0.0292(7) 0.0319(8) -0.0052(6) -0.0113(6) 0.0001(6)
C4 0.0373(8) 0.0288(8) 0.0307(8) -0.0055(6) -0.0102(6) 0.0000(6)
C5 0.0415(9) 0.0289(7) 0.0319(8) -0.0088(6) -0.0138(6) -0.0006(6)
C6 0.0344(8) 0.0257(7) 0.0290(7) -0.0049(6) -0.0078(6) -0.0033(6)
C7 0.0394(8) 0.0260(7) 0.0313(8) -0.0036(6) -0.0120(6) -0.0036(6)
C8 0.0376(9) 0.0346(8) 0.0367(8) -0.0019(6) -0.0123(7) -0.0049(6)
C9 0.0669(12) 0.0546(11) 0.0540(11) -0.0073(9) -0.0365(10) -0.0087(9)
B1 0.0304(8) 0.0220(8) 0.0282(8) -0.0045(6) -0.0081(6) 0.0010(6)
B2 0.0284(8) 0.0251(8) 0.0283(8) -0.0023(6) -0.0061(6) -0.0074(6)
B3 0.0225(8) 0.0286(8) 0.0293(8) -0.0062(6) -0.0075(6) -0.0017(6)
B4 0.0300(8) 0.0254(8) 0.0228(8) -0.0018(6) -0.0076(6) -0.0016(6)
B5 0.0237(8) 0.0288(8) 0.0245(8) -0.0052(6) -0.0022(6) -0.0017(6)
B6 0.0347(9) 0.0248(8) 0.0298(8) -0.0035(6) -0.0101(7) -0.0027(7)
B7 0.0282(8) 0.0309(8) 0.0309(8) -0.0080(7) -0.0065(7) -0.0041(6)
B8 0.0326(9) 0.0263(8) 0.0311(9) -0.0069(6) -0.0116(7) 0.0012(7)
B9 0.0323(9) 0.0287(8) 0.0251(8) -0.0040(6) -0.0053(6) -0.0035(7)
B10 0.0282(8) 0.0306(9) 0.0287(8) -0.0079(7) -0.0069(7) 0.0017(7)

loop_
_atom_site_label
_atom_site_type_symbol
_atom_site_fract_x
_atom_site_fract_y
_atom_site_fract_z
_atom_site_U_iso_or_equiv
_atom_site_thermal_displace_type
_atom_site_occupancy
_atom_site_calc_flag
_atom_site_refinement_flags
_atom_site_disorder_group
C1 C 0.4887(2) 0.46429(12) 0.44410(12) 0.0224(3) Uani 1 d . .
C2 C 0.4390(2) 0.31959(13) 0.21900(13) 0.0282(3) Uani 1 d . .
C3 C 0.4117(2) 0.25159(14) 0.11592(14) 0.0322(4) Uani 1 d . .
C4 C 0.3800(2) 0.19537(14) 0.03583(14) 0.0322(4) Uani 1 d . .
C5 C 0.3351(2) 0.12300(14) -0.05929(14) 0.0331(4) Uani 1 d . .
H5A H 0.3178(2) 0.02937(14) -0.02246(14) 0.040 Uiso 1 calc R .
H5B H 0.4471(2) 0.12020(14) -0.13790(14) 0.040 Uiso 1 calc R .
C6 C 0.1536(2) 0.18458(14) -0.09914(13) 0.0297(3) Uani 1 d . .
H6A H 0.0430(2) 0.19562(14) -0.02042(13) 0.036 Uiso 1 calc R .
H6B H 0.1751(2) 0.27450(14) -0.14520(13) 0.036 Uiso 1 calc R .
C7 C 0.1045(2) 0.09698(14) -0.18676(14) 0.0317(4) Uani 1 d . .
H7A H 0.0838(2) 0.00738(14) -0.13973(14) 0.038 Uiso 1 calc R .
H7B H 0.2172(2) 0.08507(14) -0.26406(14) 0.038 Uiso 1 calc R .
C8 C -0.0733(2) 0.15140(15) -0.23210(15) 0.0359(4) Uani 1 d . .
H8A H -0.1864(2) 0.16435(15) -0.15527(15) 0.043 Uiso 1 calc R .
H8B H -0.0524(2) 0.24010(15) -0.28108(15) 0.043 Uiso 1 calc R .
C9 C -0.1178(3) 0.0592(2) -0.3175(2) 0.0539(5) Uani 1 d . .
H9A H -0.2348(12) 0.0977(7) -0.3429(11) 0.081 Uiso 1 calc R .
H9B H -0.1391(20) -0.0288(5) -0.2694(5) 0.081 Uiso 1 calc R .
H9C H -0.0084(9) 0.0488(11) -0.3955(7) 0.081 Uiso 1 calc R .
B1 B 0.6084(2) 0.30637(15) 0.41864(15) 0.0271(4) Uani 1 d . .
H1A H 0.7038(2) 0.25106(15) 0.47772(15) 0.032 Uiso 1 calc R .
B2 B 0.3517(2) 0.33156(15) 0.48258(15) 0.0272(4) Uani 1 d . .
H2A H 0.2776(2) 0.29279(15) 0.58410(15) 0.033 Uiso 1 calc R .
B3 B 0.2675(2) 0.4882(2) 0.41102(15) 0.0265(4) Uani 1 d . .
H3A H 0.1381(2) 0.5529(2) 0.46516(15) 0.032 Uiso 1 calc R .
B4 B 0.4714(2) 0.5588(2) 0.30282(14) 0.0262(4) Uani 1 d . .
H4A H 0.4764(2) 0.6700(2) 0.28557(14) 0.031 Uiso 1 calc R .
B5 B 0.6821(2) 0.4470(2) 0.30756(14) 0.0265(4) Uani 1 d . .
H5C H 0.8258(2) 0.4844(2) 0.29360(14) 0.032 Uiso 1 calc R .
B6 B 0.4571(2) 0.2239(2) 0.3591(2) 0.0295(4) Uani 1 d . .
H6C H 0.4524(2) 0.1126(2) 0.3761(2) 0.035 Uiso 1 calc R .
B7 B 0.2461(2) 0.3362(2) 0.3547(2) 0.0298(4) Uani 1 d . .
H7C H 0.1024(2) 0.2989(2) 0.3690(2) 0.036 Uiso 1 calc R .
B8 B 0.3200(2) 0.4769(2) 0.2432(2) 0.0295(4) Uani 1 d . .
H8C H 0.2247(2) 0.5320(2) 0.1840(2) 0.035 Uiso 1 calc R .
B9 B 0.5772(2) 0.4517(2) 0.17868(15) 0.0291(4) Uani 1 d . .
H9D H 0.6513(2) 0.4902(2) 0.07705(15) 0.035 Uiso 1 calc R .
B10 B 0.6616(2) 0.2957(2) 0.2504(2) 0.0294(4) Uani 1 d . .
H10A H 0.7913(2) 0.2314(2) 0.1958(2) 0.035 Uiso 1 calc R .

loop_
_atom_type_symbol
_atom_type_description
_atom_type_scat_dispersion_real
_atom_type_scat_dispersion_imag
_atom_type_scat_source
C C 0.0033 0.0016 'International Tables Vol C Tables 4.2.6.8 and 6.1.1.4'
H H 0.0000 0.0000 'International Tables Vol C Tables 4.2.6.8 and 6.1.1.4'
B B 0.0013 0.0007 'International Tables Vol C Tables 4.2.6.8 and 6.1.1.4'

loop_
_geom_angle_atom_site_label_1
_geom_angle_atom_site_label_2
_geom_angle_atom_site_label_3
_geom_angle
_geom_angle_site_symmetry_1
_geom_angle_site_symmetry_3
_geom_angle_publ_flag
C1 C1 B2 118.25(13) 2_666 . ?
C1 C1 B3 118.16(13) 2_666 . ?
B2 C1 B3 62.38(8) . . ?
C1 C1 B1 118.56(13) 2_666 . ?
B2 C1 B1 62.35(8) . . ?
B3 C1 B1 113.68(10) . . ?
C1 C1 B5 118.77(13) 2_666 . ?
B2 C1 B5 113.50(10) . . ?
B3 C1 B5 113.34(10) . . ?
B1 C1 B5 62.22(8) . . ?
C1 C1 B4 118.65(13) 2_666 . ?
B2 C1 B4 113.34(10) . . ?
B3 C1 B4 62.04(8) . . ?
B1 C1 B4 113.32(10) . . ?
B5 C1 B4 62.09(8) . . ?
C3 C2 B8 117.65(11) . . ?
C3 C2 B7 116.75(12) . . ?
B8 C2 B7 62.66(9) . . ?
C3 C2 B9 119.05(12) . . ?
B8 C2 B9 62.69(9) . . ?
B7 C2 B9 114.39(11) . . ?
C3 C2 B6 117.54(12) . . ?
B8 C2 B6 114.29(10) . . ?
B7 C2 B6 62.49(9) . . ?
B9 C2 B6 114.08(11) . . ?
C3 C2 B10 119.10(11) . . ?
B8 C2 B10 114.08(10) . . ?
B7 C2 B10 114.09(11) . . ?
B9 C2 B10 62.24(9) . . ?
B6 C2 B10 62.49(9) . . ?
C4 C3 C2 176.6(2) . . ?
C3 C4 C5 177.7(2) . . ?
C4 C5 C6 114.08(12) . . ?
C7 C6 C5 111.13(12) . . ?
C6 C7 C8 114.66(12) . . ?
C9 C8 C7 112.56(13) . . ?
C1 B1 B10 105.04(10) . . ?
C1 B1 B6 104.97(10) . . ?
B10 B1 B6 60.89(9) . . ?
C1 B1 B5 58.97(8) . . ?
B10 B1 B5 59.67(9) . . ?
B6 B1 B5 108.42(11) . . ?
C1 B1 B2 58.81(8) . . ?
B10 B1 B2 108.02(11) . . ?
B6 B1 B2 59.41(9) . . ?
B5 B1 B2 107.96(11) . . ?
C1 B2 B7 105.34(11) . . ?
C1 B2 B6 105.32(11) . . ?
B7 B2 B6 60.95(9) . . ?
C1 B2 B1 58.84(8) . . ?
B7 B2 B1 108.54(11) . . ?
B6 B2 B1 59.82(9) . . ?
C1 B2 B3 58.82(8) . . ?
B7 B2 B3 59.78(9) . . ?
B6 B2 B3 108.44(11) . . ?
B1 B2 B3 107.91(11) . . ?
C1 B3 B8 105.37(11) . . ?
C1 B3 B7 105.00(11) . . ?
B8 B3 B7 60.82(9) . . ?
C1 B3 B4 59.08(8) . . ?
B8 B3 B4 59.86(9) . . ?
B7 B3 B4 108.43(11) . . ?
C1 B3 B2 58.79(8) . . ?
B8 B3 B2 108.09(11) . . ?
B7 B3 B2 59.38(9) . . ?
B4 B3 B2 107.99(11) . . ?
C1 B4 B9 105.14(10) . . ?
C1 B4 B8 104.96(10) . . ?
B9 B4 B8 60.93(9) . . ?
C1 B4 B3 58.88(8) . . ?
B9 B4 B3 108.36(11) . . ?
B8 B4 B3 59.53(9) . . ?
C1 B4 B5 58.93(8) . . ?
B9 B4 B5 59.77(8) . . ?
B8 B4 B5 108.47(11) . . ?
B3 B4 B5 108.16(11) . . ?
C1 B5 B10 104.85(11) . . ?
C1 B5 B9 105.01(10) . . ?
B10 B5 B9 60.65(9) . . ?
C1 B5 B4 58.97(8) . . ?
B10 B5 B4 108.02(11) . . ?
B9 B5 B4 59.56(8) . . ?
C1 B5 B1 58.81(8) . . ?
B10 B5 B1 59.58(9) . . ?
B9 B5 B1 108.15(11) . . ?
B4 B5 B1 107.99(11) . . ?
C2 B6 B2 104.33(11) . . ?
C2 B6 B1 104.49(11) . . ?
B2 B6 B1 60.77(9) . . ?
C2 B6 B7 58.61(8) . . ?
B2 B6 B7 59.50(9) . . ?
B1 B6 B7 108.14(11) . . ?
C2 B6 B10 58.80(8) . . ?
B2 B6 B10 107.92(11) . . ?
B1 B6 B10 59.40(9) . . ?
B7 B6 B10 107.88(11) . . ?
C2 B7 B2 104.59(11) . . ?
C2 B7 B3 104.32(11) . . ?
B2 B7 B3 60.84(9) . . ?
C2 B7 B8 58.59(9) . . ?
B2 B7 B8 108.11(11) . . ?
B3 B7 B8 59.39(9) . . ?
C2 B7 B6 58.90(8) . . ?
B2 B7 B6 59.55(9) . . ?
B3 B7 B6 108.17(11) . . ?
B8 B7 B6 108.01(11) . . ?
C2 B8 B3 104.75(11) . . ?
C2 B8 B4 104.61(11) . . ?
B3 B8 B4 60.61(8) . . ?
C2 B8 B7 58.75(8) . . ?
B3 B8 B7 59.79(9) . . ?
B4 B8 B7 108.20(11) . . ?
C2 B8 B9 58.87(9) . . ?
B3 B8 B9 108.04(11) . . ?
B4 B8 B9 59.44(9) . . ?
B7 B8 B9 108.07(11) . . ?
C2 B9 B4 104.42(11) . . ?
C2 B9 B5 104.74(11) . . ?
B4 B9 B5 60.66(8) . . ?
C2 B9 B10 58.93(9) . . ?
B4 B9 B10 108.07(11) . . ?
B5 B9 B10 59.62(9) . . ?
C2 B9 B8 58.44(8) . . ?
B4 B9 B8 59.63(9) . . ?
B5 B9 B8 108.15(11) . . ?
B10 B9 B8 107.88(11) . . ?
C2 B10 B1 104.66(11) . . ?
C2 B10 B5 104.73(10) . . ?
B1 B10 B5 60.75(8) . . ?
C2 B10 B9 58.82(8) . . ?
B1 B10 B9 108.34(11) . . ?
B5 B10 B9 59.73(9) . . ?
C2 B10 B6 58.71(8) . . ?
B1 B10 B6 59.71(9) . . ?
B5 B10 B6 108.34(11) . . ?
B9 B10 B6 108.16(11) . . ?

loop_
_geom_bond_atom_site_label_1
_geom_bond_atom_site_label_2
_geom_bond_distance
_geom_bond_site_symmetry_2
_geom_bond_publ_flag
C1 C1 1.539(2) 2_666 ?
C1 B2 1.719(2) . ?
C1 B3 1.720(2) . ?
C1 B1 1.720(2) . ?
C1 B5 1.722(2) . ?
C1 B4 1.723(2) . ?
C2 C3 1.451(2) . ?
C2 B8 1.711(2) . ?
C2 B7 1.714(2) . ?
C2 B9 1.719(2) . ?
C2 B6 1.719(2) . ?
C2 B10 1.721(2) . ?
C3 C4 1.182(2) . ?
C4 C5 1.464(2) . ?
C5 C6 1.527(2) . ?
C6 C7 1.515(2) . ?
C7 C8 1.517(2) . ?
C8 C9 1.515(2) . ?
B1 B10 1.758(2) . ?
B1 B6 1.763(2) . ?
B1 B5 1.778(2) . ?
B1 B2 1.780(2) . ?
B2 B7 1.755(2) . ?
B2 B6 1.756(2) . ?
B2 B3 1.781(2) . ?
B3 B8 1.755(2) . ?
B3 B7 1.762(2) . ?
B3 B4 1.774(2) . ?
B4 B9 1.757(2) . ?
B4 B8 1.761(2) . ?
B4 B5 1.777(2) . ?
B5 B10 1.759(2) . ?
B5 B9 1.761(2) . ?
B6 B7 1.781(2) . ?
B6 B10 1.784(2) . ?
B7 B8 1.780(2) . ?
B8 B9 1.784(2) . ?
B9 B10 1.778(2) . ?

loop_
_geom_torsion_atom_site_label_1
_geom_torsion_atom_site_label_2
_geom_torsion_atom_site_label_3
_geom_torsion_atom_site_label_4
_geom_torsion
_geom_torsion_site_symmetry_1
_geom_torsion_site_symmetry_2
_geom_torsion_site_symmetry_3
_geom_torsion_site_symmetry_4
_geom_torsion_publ_flag
B8 C2 C3 C4 -72.1(26) . . . . ?
B7 C2 C3 C4 -0.5(26) . . . . ?
B9 C2 C3 C4 -144.5(25) . . . . ?
B6 C2 C3 C4 70.8(26) . . . . ?
B10 C2 C3 C4 143.0(25) . . . . ?
C2 C3 C4 C5 -26.3(57) . . . . ?
C3 C4 C5 C6 81.6(37) . . . . ?
C4 C5 C6 C7 -174.19(12) . . . . ?
C5 C6 C7 C8 -179.47(12) . . . . ?
C6 C7 C8 C9 -179.08(13) . . . . ?
C1 C1 B1 B10 -148.91(14) 2_666 . . . ?
B2 C1 B1 B10 102.23(11) . . . . ?
B3 C1 B1 B10 65.47(13) . . . . ?
B5 C1 B1 B10 -39.48(10) . . . . ?
B4 C1 B1 B10 -2.91(14) . . . . ?
C1 C1 B1 B6 147.81(14) 2_666 . . . ?
B2 C1 B1 B6 38.95(10) . . . . ?
B3 C1 B1 B6 2.19(14) . . . . ?
B5 C1 B1 B6 -102.76(11) . . . . ?
B4 C1 B1 B6 -66.19(13) . . . . ?
C1 C1 B1 B5 -109.4(2) 2_666 . . . ?
B2 C1 B1 B5 141.71(11) . . . . ?
B3 C1 B1 B5 104.95(11) . . . . ?
B5 C1 B1 B5 0.0 . . . . ?
B4 C1 B1 B5 36.57(10) . . . . ?
C1 C1 B1 B2 108.9(2) 2_666 . . . ?
B2 C1 B1 B2 0.0 . . . . ?
B3 C1 B1 B2 -36.76(10) . . . . ?
B5 C1 B1 B2 -141.71(11) . . . . ?
B4 C1 B1 B2 -105.14(11) . . . . ?
C1 C1 B2 B7 147.99(14) 2_666 . . . ?
B3 C1 B2 B7 39.11(10) . . . . ?
B1 C1 B2 B7 -102.68(11) . . . . ?
B5 C1 B2 B7 -65.96(13) . . . . ?
B4 C1 B2 B7 2.43(14) . . . . ?
C1 C1 B2 B6 -148.56(14) 2_666 . . . ?
B3 C1 B2 B6 102.57(11) . . . . ?
B1 C1 B2 B6 -39.22(10) . . . . ?
B5 C1 B2 B6 -2.51(14) . . . . ?
B4 C1 B2 B6 65.89(13) . . . . ?
C1 C1 B2 B1 -109.33(15) 2_666 . . . ?
B3 C1 B2 B1 141.79(11) . . . . ?
B1 C1 B2 B1 0.0 . . . . ?
B5 C1 B2 B1 36.72(10) . . . . ?
B4 C1 B2 B1 105.11(11) . . . . ?
C1 C1 B2 B3 108.9(2) 2_666 . . . ?
B3 C1 B2 B3 0.0 . . . . ?
B1 C1 B2 B3 -141.79(11) . . . . ?
B5 C1 B2 B3 -105.07(11) . . . . ?
B4 C1 B2 B3 -36.68(10) . . . . ?
C1 B1 B2 C1 0.0 . . . . ?
B10 B1 B2 C1 -97.01(11) . . . . ?
B6 B1 B2 C1 -135.13(11) . . . . ?
B5 B1 B2 C1 -33.93(9) . . . . ?
C1 B1 B2 B7 97.08(11) . . . . ?
B10 B1 B2 B7 0.07(14) . . . . ?
B6 B1 B2 B7 -38.05(10) . . . . ?
B5 B1 B2 B7 63.15(13) . . . . ?
C1 B1 B2 B6 135.13(11) . . . . ?
B10 B1 B2 B6 38.13(10) . . . . ?
B6 B1 B2 B6 0.0 . . . . ?
B5 B1 B2 B6 101.21(11) . . . . ?
C1 B1 B2 B3 33.79(9) . . . . ?
B10 B1 B2 B3 -63.22(13) . . . . ?
B6 B1 B2 B3 -101.34(11) . . . . ?
B5 B1 B2 B3 -0.14(14) . . . . ?
C1 C1 B3 B8 148.86(14) 2_666 . . . ?
B2 C1 B3 B8 -102.12(11) . . . . ?
B1 C1 B3 B8 -65.37(13) . . . . ?
B5 C1 B3 B8 3.21(14) . . . . ?
B4 C1 B3 B8 39.49(10) . . . . ?
C1 C1 B3 B7 -147.87(14) 2_666 . . . ?
B2 C1 B3 B7 -38.85(10) . . . . ?
B1 C1 B3 B7 -2.10(14) . . . . ?
B5 C1 B3 B7 66.49(13) . . . . ?
B4 C1 B3 B7 102.77(11) . . . . ?
C1 C1 B3 B4 109.4(2) 2_666 . . . ?
B2 C1 B3 B4 -141.61(11) . . . . ?
B1 C1 B3 B4 -104.87(11) . . . . ?
B5 C1 B3 B4 -36.28(10) . . . . ?
B4 C1 B3 B4 0.0 . . . . ?
C1 C1 B3 B2 -109.0(2) 2_666 . . . ?
B2 C1 B3 B2 0.0 . . . . ?
B1 C1 B3 B2 36.74(10) . . . . ?
B5 C1 B3 B2 105.33(11) . . . . ?
B4 C1 B3 B2 141.61(11) . . . . ?
C1 B2 B3 C1 0.0 . . . . ?
B7 B2 B3 C1 -135.25(11) . . . . ?
B6 B2 B3 C1 -97.11(11) . . . . ?
B1 B2 B3 C1 -33.80(9) . . . . ?
C1 B2 B3 B8 97.36(11) . . . . ?
B7 B2 B3 B8 -37.88(10) . . . . ?
B6 B2 B3 B8 0.25(14) . . . . ?
B1 B2 B3 B8 63.56(13) . . . . ?
C1 B2 B3 B7 135.25(11) . . . . ?
B7 B2 B3 B7 0.0 . . . . ?
B6 B2 B3 B7 38.13(10) . . . . ?
B1 B2 B3 B7 101.45(11) . . . . ?
C1 B2 B3 B4 34.06(9) . . . . ?
B7 B2 B3 B4 -101.18(11) . . . . ?
B6 B2 B3 B4 -63.05(13) . . . . ?
B1 B2 B3 B4 0.26(14) . . . . ?
C1 C1 B4 B9 148.82(14) 2_666 . . . ?
B2 C1 B4 B9 -65.77(13) . . . . ?
B3 C1 B4 B9 -102.59(11) . . . . ?
B1 C1 B4 B9 2.86(14) . . . . ?
B5 C1 B4 B9 39.48(10) . . . . ?
C1 C1 B4 B8 -147.84(13) 2_666 . . . ?
B2 C1 B4 B8 -2.43(14) . . . . ?
B3 C1 B4 B8 -39.25(10) . . . . ?
B1 C1 B4 B8 66.19(13) . . . . ?
B5 C1 B4 B8 102.82(11) . . . . ?
C1 C1 B4 B3 -108.6(2) 2_666 . . . ?
B2 C1 B4 B3 36.82(10) . . . . ?
B3 C1 B4 B3 0.0 . . . . ?
B1 C1 B4 B3 105.44(11) . . . . ?
B5 C1 B4 B3 142.06(11) . . . . ?
C1 C1 B4 B5 109.3(2) 2_666 . . . ?
B2 C1 B4 B5 -105.25(11) . . . . ?
B3 C1 B4 B5 -142.06(11) . . . . ?
B1 C1 B4 B5 -36.62(10) . . . . ?
B5 C1 B4 B5 0.0 . . . . ?
C1 B3 B4 C1 0.0 . . . . ?
B8 B3 B4 C1 -134.84(11) . . . . ?
B7 B3 B4 C1 -96.80(11) . . . . ?
B2 B3 B4 C1 -33.95(9) . . . . ?
C1 B3 B4 B9 96.95(11) . . . . ?
B8 B3 B4 B9 -37.88(10) . . . . ?
B7 B3 B4 B9 0.16(14) . . . . ?
B2 B3 B4 B9 63.01(13) . . . . ?
C1 B3 B4 B8 134.84(11) . . . . ?
B8 B3 B4 B8 0.0 . . . . ?
B7 B3 B4 B8 38.04(10) . . . . ?
B2 B3 B4 B8 100.89(11) . . . . ?
C1 B3 B4 B5 33.66(9) . . . . ?
B8 B3 B4 B5 -101.18(11) . . . . ?
B7 B3 B4 B5 -63.14(13) . . . . ?
B2 B3 B4 B5 -0.29(14) . . . . ?
C1 C1 B5 B10 148.49(14) 2_666 . . . ?
B2 C1 B5 B10 2.63(14) . . . . ?
B3 C1 B5 B10 -66.09(13) . . . . ?
B1 C1 B5 B10 39.39(10) . . . . ?
B4 C1 B5 B10 -102.35(11) . . . . ?
C1 C1 B5 B9 -148.50(14) 2_666 . . . ?
B2 C1 B5 B9 65.63(13) . . . . ?
B3 C1 B5 B9 -3.09(14) . . . . ?
B1 C1 B5 B9 102.40(11) . . . . ?
B4 C1 B5 B9 -39.35(10) . . . . ?
C1 C1 B5 B4 -109.2(2) 2_666 . . . ?
B2 C1 B5 B4 104.98(11) . . . . ?
B3 C1 B5 B4 36.26(10) . . . . ?
B1 C1 B5 B4 141.75(11) . . . . ?
B4 C1 B5 B4 0.0 . . . . ?
C1 C1 B5 B1 109.1(2) 2_666 . . . ?
B2 C1 B5 B1 -36.77(11) . . . . ?
B3 C1 B5 B1 -105.49(11) . . . . ?
B1 C1 B5 B1 0.0 . . . . ?
B4 C1 B5 B1 -141.75(11) . . . . ?
C1 B4 B5 C1 0.0 . . . . ?
B9 B4 B5 C1 -134.74(11) . . . . ?
B8 B4 B5 C1 -96.70(11) . . . . ?
B3 B4 B5 C1 -33.64(9) . . . . ?
C1 B4 B5 B10 96.83(11) . . . . ?
B9 B4 B5 B10 -37.92(10) . . . . ?
B8 B4 B5 B10 0.13(14) . . . . ?
B3 B4 B5 B10 63.19(13) . . . . ?
C1 B4 B5 B9 134.74(11) . . . . ?
B9 B4 B5 B9 0.0 . . . . ?
B8 B4 B5 B9 38.05(10) . . . . ?
B3 B4 B5 B9 101.11(11) . . . . ?
C1 B4 B5 B1 33.84(9) . . . . ?
B9 B4 B5 B1 -100.90(12) . . . . ?
B8 B4 B5 B1 -62.85(13) . . . . ?
B3 B4 B5 B1 0.20(14) . . . . ?
C1 B1 B5 C1 0.0 . . . . ?
B10 B1 B5 C1 134.65(11) . . . . ?
B6 B1 B5 C1 96.74(11) . . . . ?
B2 B1 B5 C1 33.86(9) . . . . ?
C1 B1 B5 B10 -134.65(11) . . . . ?
B10 B1 B5 B10 0.0 . . . . ?
B6 B1 B5 B10 -37.91(10) . . . . ?
B2 B1 B5 B10 -100.79(12) . . . . ?
C1 B1 B5 B9 -96.90(11) . . . . ?
B10 B1 B5 B9 37.75(10) . . . . ?
B6 B1 B5 B9 -0.16(14) . . . . ?
B2 B1 B5 B9 -63.04(13) . . . . ?
C1 B1 B5 B4 -33.91(9) . . . . ?
B10 B1 B5 B4 100.75(11) . . . . ?
B6 B1 B5 B4 62.84(13) . . . . ?
B2 B1 B5 B4 -0.04(14) . . . . ?
C3 C2 B6 B2 -147.20(12) . . . . ?
B8 C2 B6 B2 -3.13(15) . . . . ?
B7 C2 B6 B2 -39.69(10) . . . . ?
B9 C2 B6 B2 66.40(13) . . . . ?
B10 C2 B6 B2 102.51(11) . . . . ?
C3 C2 B6 B1 149.84(12) . . . . ?
B8 C2 B6 B1 -66.09(13) . . . . ?
B7 C2 B6 B1 -102.65(11) . . . . ?
B9 C2 B6 B1 3.44(14) . . . . ?
B10 C2 B6 B1 39.55(10) . . . . ?
C3 C2 B6 B7 -107.51(14) . . . . ?
B8 C2 B6 B7 36.56(11) . . . . ?
B7 C2 B6 B7 0.0 . . . . ?
B9 C2 B6 B7 106.09(12) . . . . ?
B10 C2 B6 B7 142.20(11) . . . . ?
C3 C2 B6 B10 110.29(13) . . . . ?
B8 C2 B6 B10 -105.64(12) . . . . ?
B7 C2 B6 B10 -142.20(11) . . . . ?
B9 C2 B6 B10 -36.11(11) . . . . ?
B10 C2 B6 B10 0.0 . . . . ?
C1 B2 B6 C2 -60.05(13) . . . . ?
B7 B2 B6 C2 39.25(10) . . . . ?
B1 B2 B6 C2 -98.80(11) . . . . ?
B3 B2 B6 C2 1.63(14) . . . . ?
C1 B2 B6 B1 38.75(9) . . . . ?
B7 B2 B6 B1 138.05(11) . . . . ?
B1 B2 B6 B1 0.0 . . . . ?
B3 B2 B6 B1 100.43(11) . . . . ?
C1 B2 B6 B7 -99.29(11) . . . . ?
B7 B2 B6 B7 0.0 . . . . ?
B1 B2 B6 B7 -138.05(11) . . . . ?
B3 B2 B6 B7 -37.62(10) . . . . ?
C1 B2 B6 B10 1.31(14) . . . . ?
B7 B2 B6 B10 100.61(12) . . . . ?
B1 B2 B6 B10 -37.44(10) . . . . ?
B3 B2 B6 B10 62.99(13) . . . . ?
C1 B1 B6 C2 59.87(12) . . . . ?
B10 B1 B6 C2 -39.25(10) . . . . ?
B5 B1 B6 C2 -1.87(13) . . . . ?
B2 B1 B6 C2 98.53(11) . . . . ?
C1 B1 B6 B2 -38.66(10) . . . . ?
B10 B1 B6 B2 -137.78(11) . . . . ?
B5 B1 B6 B2 -100.40(11) . . . . ?
B2 B1 B6 B2 0.0 . . . . ?
C1 B1 B6 B7 -1.35(14) . . . . ?
B10 B1 B6 B7 -100.47(12) . . . . ?
B5 B1 B6 B7 -63.09(13) . . . . ?
B2 B1 B6 B7 37.31(10) . . . . ?
C1 B1 B6 B10 99.12(11) . . . . ?
B10 B1 B6 B10 0.0 . . . . ?
B5 B1 B6 B10 37.38(10) . . . . ?
B2 B1 B6 B10 137.78(11) . . . . ?
C3 C2 B7 B2 148.51(12) . . . . ?
B8 C2 B7 B2 -102.55(11) . . . . ?
B9 C2 B7 B2 -65.84(14) . . . . ?
B6 C2 B7 B2 39.77(10) . . . . ?
B10 C2 B7 B2 3.22(15) . . . . ?
C3 C2 B7 B3 -148.44(12) . . . . ?
B8 C2 B7 B3 -39.50(10) . . . . ?
B9 C2 B7 B3 -2.79(15) . . . . ?
B6 C2 B7 B3 102.82(12) . . . . ?
B10 C2 B7 B3 66.27(14) . . . . ?
C3 C2 B7 B8 -108.93(13) . . . . ?
B8 C2 B7 B8 0.0 . . . . ?
B9 C2 B7 B8 36.72(11) . . . . ?
B6 C2 B7 B8 142.32(11) . . . . ?
B10 C2 B7 B8 105.78(12) . . . . ?
C3 C2 B7 B6 108.74(13) . . . . ?
B8 C2 B7 B6 -142.32(11) . . . . ?
B9 C2 B7 B6 -105.60(12) . . . . ?
B6 C2 B7 B6 0.0 . . . . ?
B10 C2 B7 B6 -36.54(11) . . . . ?
C1 B2 B7 C2 59.82(12) . . . . ?
B6 B2 B7 C2 -39.45(10) . . . . ?
B1 B2 B7 C2 -1.90(14) . . . . ?
B3 B2 B7 C2 98.47(11) . . . . ?
C1 B2 B7 B3 -38.65(10) . . . . ?
B6 B2 B7 B3 -137.93(11) . . . . ?
B1 B2 B7 B3 -100.37(11) . . . . ?
B3 B2 B7 B3 0.0 . . . . ?
C1 B2 B7 B8 -1.40(14) . . . . ?
B6 B2 B7 B8 -100.67(12) . . . . ?
B1 B2 B7 B8 -63.11(13) . . . . ?
B3 B2 B7 B8 37.25(10) . . . . ?
C1 B2 B7 B6 99.27(11) . . . . ?
B6 B2 B7 B6 0.0 . . . . ?
B1 B2 B7 B6 37.56(10) . . . . ?
B3 B2 B7 B6 137.93(11) . . . . ?
C1 B3 B7 C2 -60.37(13) . . . . ?
B8 B3 B7 C2 39.11(10) . . . . ?
B4 B3 B7 C2 1.50(14) . . . . ?
B2 B3 B7 C2 -98.94(11) . . . . ?
C1 B3 B7 B2 38.57(10) . . . . ?
B8 B3 B7 B2 138.05(11) . . . . ?
B4 B3 B7 B2 100.44(11) . . . . ?
B2 B3 B7 B2 0.0 . . . . ?
C1 B3 B7 B8 -99.48(11) . . . . ?
B8 B3 B7 B8 0.0 . . . . ?
B4 B3 B7 B8 -37.61(10) . . . . ?
B2 B3 B7 B8 -138.05(11) . . . . ?
C1 B3 B7 B6 1.12(14) . . . . ?
B8 B3 B7 B6 100.60(12) . . . . ?
B4 B3 B7 B6 62.99(13) . . . . ?
B2 B3 B7 B6 -37.44(10) . . . . ?
C2 B6 B7 C2 0.0 . . . . ?
B2 B6 B7 C2 134.10(12) . . . . ?
B1 B6 B7 C2 96.23(12) . . . . ?
B10 B6 B7 C2 33.43(10) . . . . ?
C2 B6 B7 B2 -134.10(12) . . . . ?
B2 B6 B7 B2 0.0 . . . . ?
B1 B6 B7 B2 -37.87(10) . . . . ?
B10 B6 B7 B2 -100.67(12) . . . . ?
C2 B6 B7 B3 -96.09(12) . . . . ?
B2 B6 B7 B3 38.01(10) . . . . ?
B1 B6 B7 B3 0.14(14) . . . . ?
B10 B6 B7 B3 -62.66(13) . . . . ?
C2 B6 B7 B8 -33.27(10) . . . . ?
B2 B6 B7 B8 100.83(12) . . . . ?
B1 B6 B7 B8 62.96(13) . . . . ?
B10 B6 B7 B8 0.16(14) . . . . ?
C3 C2 B8 B3 147.32(12) . . . . ?
B7 C2 B8 B3 39.79(10) . . . . ?
B9 C2 B8 B3 -102.42(11) . . . . ?
B6 C2 B8 B3 3.29(15) . . . . ?
B10 C2 B8 B3 -66.01(13) . . . . ?
C3 C2 B8 B4 -149.80(12) . . . . ?
B7 C2 B8 B4 102.67(11) . . . . ?
B9 C2 B8 B4 -39.54(10) . . . . ?
B6 C2 B8 B4 66.17(14) . . . . ?
B10 C2 B8 B4 -3.13(14) . . . . ?
C3 C2 B8 B7 107.53(14) . . . . ?
B7 C2 B8 B7 0.0 . . . . ?
B9 C2 B8 B7 -142.21(11) . . . . ?
B6 C2 B8 B7 -36.50(11) . . . . ?
B10 C2 B8 B7 -105.80(12) . . . . ?
C3 C2 B8 B9 -110.27(14) . . . . ?
B7 C2 B8 B9 142.21(11) . . . . ?
B9 C2 B8 B9 0.0 . . . . ?
B6 C2 B8 B9 105.71(12) . . . . ?
B10 C2 B8 B9 36.41(11) . . . . ?
C1 B3 B8 C2 59.57(13) . . . . ?
B7 B3 B8 C2 -39.28(10) . . . . ?
B4 B3 B8 C2 98.69(11) . . . . ?
B2 B3 B8 C2 -2.04(14) . . . . ?
C1 B3 B8 B4 -39.12(9) . . . . ?
B7 B3 B8 B4 -137.97(11) . . . . ?
B4 B3 B8 B4 0.0 . . . . ?
B2 B3 B8 B4 -100.73(11) . . . . ?
C1 B3 B8 B7 98.85(11) . . . . ?
B7 B3 B8 B7 0.0 . . . . ?
B4 B3 B8 B7 137.97(11) . . . . ?
B2 B3 B8 B7 37.24(10) . . . . ?
C1 B3 B8 B9 -1.97(14) . . . . ?
B7 B3 B8 B9 -100.83(12) . . . . ?
B4 B3 B8 B9 37.14(10) . . . . ?
B2 B3 B8 B9 -63.58(13) . . . . ?
C1 B4 B8 C2 -59.99(12) . . . . ?
B9 B4 B8 C2 39.26(10) . . . . ?
B3 B4 B8 C2 -98.93(11) . . . . ?
B5 B4 B8 C2 1.72(13) . . . . ?
C1 B4 B8 B3 38.93(9) . . . . ?
B9 B4 B8 B3 138.18(11) . . . . ?
B3 B4 B8 B3 0.0 . . . . ?
B5 B4 B8 B3 100.64(11) . . . . ?
C1 B4 B8 B7 1.41(14) . . . . ?
B9 B4 B8 B7 100.66(12) . . . . ?
B3 B4 B8 B7 -37.52(10) . . . . ?
B5 B4 B8 B7 63.12(13) . . . . ?
C1 B4 B8 B9 -99.25(11) . . . . ?
B9 B4 B8 B9 0.0 . . . . ?
B3 B4 B8 B9 -138.18(11) . . . . ?
B5 B4 B8 B9 -37.54(10) . . . . ?
C2 B7 B8 C2 0.0 . . . . ?
B2 B7 B8 C2 96.37(11) . . . . ?
B3 B7 B8 C2 134.26(11) . . . . ?
B6 B7 B8 C2 33.39(10) . . . . ?
C2 B7 B8 B3 -134.26(11) . . . . ?
B2 B7 B8 B3 -37.89(10) . . . . ?
B3 B7 B8 B3 0.0 . . . . ?
B6 B7 B8 B3 -100.87(12) . . . . ?
C2 B7 B8 B4 -96.38(11) . . . . ?
B2 B7 B8 B4 -0.01(14) . . . . ?
B3 B7 B8 B4 37.88(10) . . . . ?
B6 B7 B8 B4 -62.99(13) . . . . ?
C2 B7 B8 B9 -33.49(10) . . . . ?
B2 B7 B8 B9 62.88(13) . . . . ?
B3 B7 B8 B9 100.77(11) . . . . ?
B6 B7 B8 B9 -0.10(14) . . . . ?
C3 C2 B9 B4 147.69(12) . . . . ?
B8 C2 B9 B4 39.59(10) . . . . ?
B7 C2 B9 B4 2.88(15) . . . . ?
B6 C2 B9 B4 -66.45(13) . . . . ?
B10 C2 B9 B4 -102.65(11) . . . . ?
C3 C2 B9 B5 -149.40(12) . . . . ?
B8 C2 B9 B5 102.50(11) . . . . ?
B7 C2 B9 B5 65.79(14) . . . . ?
B6 C2 B9 B5 -3.55(14) . . . . ?
B10 C2 B9 B5 -39.75(10) . . . . ?
C3 C2 B9 B10 -109.66(14) . . . . ?
B8 C2 B9 B10 142.24(11) . . . . ?
B7 C2 B9 B10 105.54(12) . . . . ?
B6 C2 B9 B10 36.20(11) . . . . ?
B10 C2 B9 B10 0.0 . . . . ?
C3 C2 B9 B8 108.10(14) . . . . ?
B8 C2 B9 B8 0.0 . . . . ?
B7 C2 B9 B8 -36.71(11) . . . . ?
B6 C2 B9 B8 -106.04(12) . . . . ?
B10 C2 B9 B8 -142.24(11) . . . . ?
C1 B4 B9 C2 59.95(12) . . . . ?
B8 B4 B9 C2 -39.00(10) . . . . ?
B3 B4 B9 C2 -1.74(13) . . . . ?
B5 B4 B9 C2 99.02(11) . . . . ?
C1 B4 B9 B5 -39.07(10) . . . . ?
B8 B4 B9 B5 -138.02(11) . . . . ?
B3 B4 B9 B5 -100.75(11) . . . . ?
B5 B4 B9 B5 0.0 . . . . ?
C1 B4 B9 B10 -1.59(14) . . . . ?
B8 B4 B9 B10 -100.54(12) . . . . ?
B3 B4 B9 B10 -63.28(13) . . . . ?
B5 B4 B9 B10 37.48(10) . . . . ?
C1 B4 B9 B8 98.95(11) . . . . ?
B8 B4 B9 B8 0.0 . . . . ?
B3 B4 B9 B8 37.27(10) . . . . ?
B5 B4 B9 B8 138.02(11) . . . . ?
C1 B5 B9 C2 -59.43(12) . . . . ?
B10 B5 B9 C2 39.41(10) . . . . ?
B4 B5 B9 C2 -98.49(11) . . . . ?
B1 B5 B9 C2 2.13(13) . . . . ?
C1 B5 B9 B4 39.06(9) . . . . ?
B10 B5 B9 B4 137.90(11) . . . . ?
B4 B5 B9 B4 0.0 . . . . ?
B1 B5 B9 B4 100.62(11) . . . . ?
C1 B5 B9 B10 -98.84(11) . . . . ?
B10 B5 B9 B10 0.0 . . . . ?
B4 B5 B9 B10 -137.90(11) . . . . ?
B1 B5 B9 B10 -37.28(10) . . . . ?
C1 B5 B9 B8 1.67(13) . . . . ?
B10 B5 B9 B8 100.50(12) . . . . ?
B4 B5 B9 B8 -37.39(10) . . . . ?
B1 B5 B9 B8 63.22(13) . . . . ?
C2 B8 B9 C2 0.0 . . . . ?
B3 B8 B9 C2 96.67(11) . . . . ?
B4 B8 B9 C2 134.33(11) . . . . ?
B7 B8 B9 C2 33.44(10) . . . . ?
C2 B8 B9 B4 -134.33(11) . . . . ?
B3 B8 B9 B4 -37.66(10) . . . . ?
B4 B8 B9 B4 0.0 . . . . ?
B7 B8 B9 B4 -100.89(12) . . . . ?
C2 B8 B9 B5 -96.48(11) . . . . ?
B3 B8 B9 B5 0.19(14) . . . . ?
B4 B8 B9 B5 37.85(10) . . . . ?
B7 B8 B9 B5 -63.04(13) . . . . ?
C2 B8 B9 B10 -33.44(10) . . . . ?
B3 B8 B9 B10 63.23(13) . . . . ?
B4 B8 B9 B10 100.89(11) . . . . ?
B7 B8 B9 B10 0.00(14) . . . . ?
C3 C2 B10 B1 -147.60(12) . . . . ?
B8 C2 B10 B1 66.25(13) . . . . ?
B7 C2 B10 B1 -3.19(14) . . . . ?
B9 C2 B10 B1 102.83(11) . . . . ?
B6 C2 B10 B1 -39.73(10) . . . . ?
C3 C2 B10 B5 149.37(12) . . . . ?
B8 C2 B10 B5 3.22(14) . . . . ?
B7 C2 B10 B5 -66.22(13) . . . . ?
B9 C2 B10 B5 39.79(10) . . . . ?
B6 C2 B10 B5 -102.76(11) . . . . ?
C3 C2 B10 B9 109.58(14) . . . . ?
B8 C2 B10 B9 -36.58(11) . . . . ?
B7 C2 B10 B9 -106.01(12) . . . . ?
B9 C2 B10 B9 0.0 . . . . ?
B6 C2 B10 B9 -142.56(11) . . . . ?
C3 C2 B10 B6 -107.87(14) . . . . ?
B8 C2 B10 B6 105.98(12) . . . . ?
B7 C2 B10 B6 36.55(11) . . . . ?
B9 C2 B10 B6 142.56(11) . . . . ?
B6 C2 B10 B6 0.0 . . . . ?
C1 B1 B10 C2 -59.77(12) . . . . ?
B6 B1 B10 C2 39.24(10) . . . . ?
B5 B1 B10 C2 -98.90(11) . . . . ?
B2 B1 B10 C2 1.78(13) . . . . ?
C1 B1 B10 B5 39.14(10) . . . . ?
B6 B1 B10 B5 138.14(11) . . . . ?
B5 B1 B10 B5 0.0 . . . . ?
B2 B1 B10 B5 100.68(11) . . . . ?
C1 B1 B10 B9 1.74(14) . . . . ?
B6 B1 B10 B9 100.75(12) . . . . ?
B5 B1 B10 B9 -37.39(11) . . . . ?
B2 B1 B10 B9 63.28(14) . . . . ?
C1 B1 B10 B6 -99.01(11) . . . . ?
B6 B1 B10 B6 0.0 . . . . ?
B5 B1 B10 B6 -138.14(11) . . . . ?
B2 B1 B10 B6 -37.47(10) . . . . ?
C1 B5 B10 C2 59.76(12) . . . . ?
B9 B5 B10 C2 -39.35(10) . . . . ?
B4 B5 B10 C2 -1.92(13) . . . . ?
B1 B5 B10 C2 98.78(11) . . . . ?
C1 B5 B10 B1 -39.02(10) . . . . ?
B9 B5 B10 B1 -138.13(11) . . . . ?
B4 B5 B10 B1 -100.69(11) . . . . ?
B1 B5 B10 B1 0.0 . . . . ?
C1 B5 B10 B9 99.11(11) . . . . ?
B9 B5 B10 B9 0.0 . . . . ?
B4 B5 B10 B9 37.44(10) . . . . ?
B1 B5 B10 B9 138.13(11) . . . . ?
C1 B5 B10 B6 -1.65(13) . . . . ?
B9 B5 B10 B6 -100.76(12) . . . . ?
B4 B5 B10 B6 -63.32(13) . . . . ?
B1 B5 B10 B6 37.37(10) . . . . ?
C2 B9 B10 C2 0.0 . . . . ?
B4 B9 B10 C2 96.27(11) . . . . ?
B5 B9 B10 C2 134.21(11) . . . . ?
B8 B9 B10 C2 33.24(10) . . . . ?
C2 B9 B10 B1 -96.37(12) . . . . ?
B4 B9 B10 B1 -0.09(15) . . . . ?
B5 B9 B10 B1 37.84(10) . . . . ?
B8 B9 B10 B1 -63.12(14) . . . . ?
C2 B9 B10 B5 -134.21(11) . . . . ?
B4 B9 B10 B5 -37.94(10) . . . . ?
B5 B9 B10 B5 0.0 . . . . ?
B8 B9 B10 B5 -100.97(11) . . . . ?
C2 B9 B10 B6 -33.15(10) . . . . ?
B4 B9 B10 B6 63.13(14) . . . . ?
B5 B9 B10 B6 101.07(11) . . . . ?
B8 B9 B10 B6 0.10(14) . . . . ?
C2 B6 B10 C2 0.0 . . . . ?
B2 B6 B10 C2 -96.21(11) . . . . ?
B1 B6 B10 C2 -134.26(11) . . . . ?
B7 B6 B10 C2 -33.35(10) . . . . ?
C2 B6 B10 B1 134.26(11) . . . . ?
B2 B6 B10 B1 38.05(10) . . . . ?
B1 B6 B10 B1 0.0 . . . . ?
B7 B6 B10 B1 100.91(11) . . . . ?
C2 B6 B10 B5 96.43(11) . . . . ?
B2 B6 B10 B5 0.22(14) . . . . ?
B1 B6 B10 B5 -37.83(10) . . . . ?
B7 B6 B10 B5 63.08(13) . . . . ?
C2 B6 B10 B9 33.19(10) . . . . ?
B2 B6 B10 B9 -63.02(13) . . . . ?
B1 B6 B10 B9 -101.07(11) . . . . ?
B7 B6 B10 B9 -0.16(14) . . . . ?
